data_4328382
loop_
_publ_author_name
'Qing-Yan Liu'
'Wu-Fang Wang'
'Yu-Ling Wang'
'Zeng-Mei Shan'
'Ming-Sheng Wang'
'Jinkui Tang'

_publ_contact_author_address
;
College of Chemistry and Chemical Engineering,
Jiangxi Normal University,
Nanchang, Jiangxi 330022,
P. R. China
;
_publ_contact_author_email qyliuchem@hotmail.com
_publ_contact_author_fax +86-791-88120387
_publ_contact_author_name 'Qing-Yan Liu'
_publ_contact_author_phone +86-791-88120387
_publ_section_title
;
 Diversity of Lanthanide(III)-Organic Extended Frameworks with a
 4,8-Disulfonyl-2,6-naphthalenedicarboxylic Acid Ligand: Syntheses,
 Structures, and Magnetic and Luminescent Properties
;
_journal_name_full 'Inorganic Chemistry'
_journal_page_first 2381
_journal_page_last 2392
_journal_paper_doi 10.1021/ic2023727
_journal_volume 51
_journal_year 2012
_chemical_formula_sum 'C12 H28 O23 Pr2 S2'
_chemical_formula_weight 886.28
_chemical_name_systematic
; 
 ? 
;
_space_group_IT_number 63
_symmetry_cell_setting orthorhombic
_symmetry_space_group_name_Hall '-C 2c 2'
_symmetry_space_group_name_H-M 'C m c m'
_atom_sites_solution_hydrogens geom
_atom_sites_solution_primary direct
_atom_sites_solution_secondary difmap
_audit_creation_method SHELXL-97
_cell_angle_alpha 90.00
_cell_angle_beta 90.00
_cell_angle_gamma 90.00
_cell_formula_units_Z 8
_cell_length_a 21.859(4)
_cell_length_b 11.5288(18)
_cell_length_c 21.861(3)
_cell_measurement_reflns_used 1449
_cell_measurement_temperature 296(2)
_cell_measurement_theta_max 25.32
_cell_measurement_theta_min 2.64
_cell_volume 5509.1(15)
_computing_cell_refinement 'Bruker SMART'
_computing_data_collection 'Bruker SMART'
_computing_data_reduction 'Bruker SAINT'
_computing_molecular_graphics 'Bruker SHELXTL'
_computing_publication_material 'Bruker SHELXTL'
_computing_structure_refinement 'SHELXL-97 (Sheldrick, 1997)'
_computing_structure_solution 'SHELXS-97 (Sheldrick, 1990)'
_diffrn_ambient_temperature 296(2)
_diffrn_measured_fraction_theta_full 0.974
_diffrn_measured_fraction_theta_max 0.974
_diffrn_measurement_device_type 'CCD area detector'
_diffrn_measurement_method 'phi and omega scans'
_diffrn_radiation_monochromator graphite
_diffrn_radiation_source 'fine-focus sealed tube'
_diffrn_radiation_type MoK\a
_diffrn_radiation_wavelength 0.71073
_diffrn_reflns_av_R_equivalents 0.0839
_diffrn_reflns_av_sigmaI/netI 0.0931
_diffrn_reflns_limit_h_max 20
_diffrn_reflns_limit_h_min -28
_diffrn_reflns_limit_k_max 15
_diffrn_reflns_limit_k_min -11
_diffrn_reflns_limit_l_max 29
_diffrn_reflns_limit_l_min -22
_diffrn_reflns_number 11187
_diffrn_reflns_theta_full 28.36
_diffrn_reflns_theta_max 28.36
_diffrn_reflns_theta_min 2.20
_exptl_absorpt_coefficient_mu 3.742
_exptl_absorpt_correction_T_max 0.6037
_exptl_absorpt_correction_T_min 0.5071
_exptl_absorpt_correction_type multi-scan
_exptl_absorpt_process_details '(SADABS; Bruker 2008)'
_exptl_crystal_colour colorless
_exptl_crystal_density_diffrn 2.137
_exptl_crystal_description block
_exptl_crystal_F_000 3472
_exptl_crystal_size_max 0.21
_exptl_crystal_size_mid 0.18
_exptl_crystal_size_min 0.15
_refine_diff_density_max 2.221
_refine_diff_density_min -1.465
_refine_diff_density_rms 0.254
_refine_ls_extinction_method none
_refine_ls_goodness_of_fit_ref 1.003
_refine_ls_hydrogen_treatment constr
_refine_ls_matrix_type full
_refine_ls_number_parameters 192
_refine_ls_number_reflns 3540
_refine_ls_number_restraints 0
_refine_ls_restrained_S_all 1.003
_refine_ls_R_factor_all 0.1044
_refine_ls_R_factor_gt 0.0551
_refine_ls_shift/su_max 0.001
_refine_ls_shift/su_mean 0.000
_refine_ls_structure_factor_coef Fsqd
_refine_ls_weighting_details 'calc w=1/[\s^2^(Fo^2^)+(0.0619P)^2^+72.5748P] where P=(Fo^2^+2Fc^2^)/3'
_refine_ls_weighting_scheme calc
_refine_ls_wR_factor_gt 0.1154
_refine_ls_wR_factor_ref 0.1389
_reflns_number_gt 2437
_reflns_number_total 3540
_reflns_threshold_expression >2sigma(I)
_cod_data_source_file ic2023727_si_001_1.cif
_cod_data_source_block Pr
_cod_original_cell_volume 5509.1(16)
_cod_database_code 4328382

loop_
_symmetry_equiv_pos_as_xyz
'x, y, z'
'-x, -y, z+1/2'
'-x, y, -z+1/2'
'x, -y, -z'
'x+1/2, y+1/2, z'
'-x+1/2, -y+1/2, z+1/2'
'-x+1/2, y+1/2, -z+1/2'
'x+1/2, -y+1/2, -z'
'-x, -y, -z'
'x, y, -z-1/2'
'x, -y, z-1/2'
'-x, y, z'
'-x+1/2, -y+1/2, -z'
'x+1/2, y+1/2, -z-1/2'
'x+1/2, -y+1/2, z-1/2'
'-x+1/2, y+1/2, z'

loop_
_atom_site_label
_atom_site_type_symbol
_atom_site_fract_x
_atom_site_fract_y
_atom_site_fract_z
_atom_site_U_iso_or_equiv
_atom_site_adp_type
_atom_site_occupancy
_atom_site_symmetry_multiplicity
_atom_site_calc_flag
_atom_site_refinement_flags
Pr1 Pr 0.0000 0.04248(5) 0.65343(3) 0.01340(17) Uani 1 2 d S
Pr2 Pr -0.09344(3) -0.18290(5) 0.7500 0.01702(18) Uani 1 2 d S
S1 S -0.32982(12) -0.30994(19) 0.63205(10) 0.0235(5) Uani 1 1 d .
O1 O -0.1256(3) -0.1253(6) 0.6515(3) 0.0341(17) Uani 1 1 d .
O1W O -0.3299(5) 0.0271(8) 0.6102(5) 0.078(3) Uani 1 1 d .
O2 O -0.0634(3) -0.0698(5) 0.5765(3) 0.0235(14) Uani 1 1 d .
O2W O -0.4043(7) -0.1112(11) 0.7500 0.075(4) Uani 1 2 d S
O3 O -0.3904(3) -0.3585(6) 0.6370(3) 0.0310(16) Uani 1 1 d .
O3W O -0.3942(9) 0.0000 0.5000 0.113(7) Uani 1 2 d S
O4 O -0.3255(4) -0.1936(6) 0.6562(3) 0.048(2) Uani 1 1 d .
O4W O 0.0000 0.3792(13) 0.5486(11) 0.141(8) Uani 1 2 d S
O5 O -0.2829(4) -0.3854(7) 0.6577(3) 0.0433(19) Uani 1 1 d .
O6 O 0.0000 -0.1597(6) 0.6889(3) 0.0169(18) Uani 1 2 d S
H6 H 0.0000 -0.1933 0.6543 0.025 Uiso 1 2 d SR
O7 O -0.0601(4) 0.0236(6) 0.7500 0.0160(17) Uani 1 2 d S
H7 H -0.0942 0.0589 0.7500 0.024 Uiso 1 2 d SR
O8 O 0.0000 0.1439(7) 0.5490(4) 0.025(2) Uani 1 2 d S
O9 O 0.0000 0.2603(8) 0.6778(6) 0.047(3) Uani 1 2 d S
O10 O -0.1912(5) -0.0524(8) 0.7500 0.033(2) Uani 1 2 d S
O11 O -0.1940(5) -0.3037(10) 0.7500 0.055(3) Uani 1 2 d S
O12 O -0.0769(5) -0.3717(7) 0.6836(6) 0.092(4) Uani 1 1 d .
C1 C -0.1122(4) -0.1142(7) 0.5952(4) 0.0213(19) Uani 1 1 d .
C2 C -0.1583(4) -0.1587(7) 0.5510(4) 0.0206(19) Uani 1 1 d .
C3 C -0.2120(4) -0.2045(7) 0.5718(4) 0.0196(19) Uani 1 1 d .
H3A H -0.2194 -0.2051 0.6137 0.024 Uiso 1 1 calc R
C4 C -0.2563(4) -0.2505(7) 0.5325(4) 0.0185(18) Uani 1 1 d .
C5 C -0.3123(4) -0.3012(7) 0.5524(4) 0.0195(19) Uani 1 1 d .
C6 C -0.3532(4) -0.3448(7) 0.5123(4) 0.0200(19) Uani 1 1 d .
H6A H -0.3894 -0.3775 0.5267 0.024 Uiso 1 1 calc R

loop_
_atom_site_aniso_label
_atom_site_aniso_U_11
_atom_site_aniso_U_22
_atom_site_aniso_U_33
_atom_site_aniso_U_23
_atom_site_aniso_U_13
_atom_site_aniso_U_12
Pr1 0.0150(4) 0.0145(3) 0.0107(3) 0.0005(2) 0.000 0.000
Pr2 0.0165(4) 0.0182(3) 0.0163(3) 0.000 0.000 -0.0061(3)
S1 0.0263(14) 0.0308(10) 0.0135(10) -0.0013(8) 0.0021(10) -0.0140(10)
O1 0.019(4) 0.068(5) 0.015(3) -0.008(3) -0.005(3) -0.004(3)
O1W 0.085(8) 0.061(6) 0.089(8) 0.006(5) 0.006(7) -0.010(5)
O2 0.021(4) 0.024(3) 0.026(3) 0.001(2) -0.011(3) -0.011(3)
O2W 0.082(12) 0.054(8) 0.089(11) 0.000 0.000 0.012(7)
O3 0.028(4) 0.046(4) 0.019(3) -0.002(3) 0.009(3) -0.012(3)
O3W 0.140(19) 0.082(11) 0.116(15) 0.013(11) 0.000 0.000
O4 0.071(6) 0.037(4) 0.037(4) -0.014(3) 0.025(4) -0.029(4)
O4W 0.19(2) 0.049(9) 0.18(2) 0.024(11) 0.000 0.000
O5 0.031(5) 0.067(5) 0.032(4) 0.022(4) -0.004(4) -0.004(4)
O6 0.023(5) 0.019(4) 0.009(4) -0.003(3) 0.000 0.000
O7 0.007(5) 0.021(4) 0.020(4) 0.000 0.000 0.007(3)
O8 0.016(5) 0.032(4) 0.028(5) 0.008(4) 0.000 0.000
O9 0.038(7) 0.028(5) 0.074(8) -0.025(5) 0.000 0.000
O10 0.032(6) 0.040(5) 0.028(5) 0.000 0.000 0.011(4)
O11 0.038(8) 0.076(8) 0.051(7) 0.000 0.000 -0.036(6)
O12 0.092(9) 0.041(5) 0.143(10) -0.044(6) 0.039(8) -0.009(5)
C1 0.020(6) 0.025(4) 0.019(4) 0.002(3) -0.004(4) -0.004(4)
C2 0.024(6) 0.023(4) 0.015(4) 0.000(3) -0.008(4) -0.003(4)
C3 0.020(5) 0.025(4) 0.014(4) 0.004(3) -0.001(4) -0.011(3)
C4 0.012(5) 0.026(4) 0.018(4) -0.002(3) -0.005(4) -0.003(3)
C5 0.025(6) 0.021(4) 0.013(4) -0.002(3) 0.000(4) -0.008(3)
C6 0.012(5) 0.033(4) 0.014(4) -0.001(3) 0.004(4) -0.009(4)

loop_
_atom_type_symbol
_atom_type_description
_atom_type_scat_dispersion_real
_atom_type_scat_dispersion_imag
_atom_type_scat_source
C C 0.0033 0.0016 'International Tables Vol C Tables 4.2.6.8 and 6.1.1.4'
H H 0.0000 0.0000 'International Tables Vol C Tables 4.2.6.8 and 6.1.1.4'
O O 0.0106 0.0060 'International Tables Vol C Tables 4.2.6.8 and 6.1.1.4'
S S 0.1246 0.1234 'International Tables Vol C Tables 4.2.6.8 and 6.1.1.4'
Pr Pr -0.2180 2.8214 'International Tables Vol C Tables 4.2.6.8 and 6.1.1.4'

loop_
_geom_angle_atom_site_label_1
_geom_angle_atom_site_label_2
_geom_angle_atom_site_label_3
_geom_angle
_geom_angle_site_symmetry_1
_geom_angle_site_symmetry_3
O6 Pr1 O7 69.5(2) . 3_556
O6 Pr1 O7 69.5(2) . .
O7 Pr1 O7 63.5(3) 3_556 .
O6 Pr1 O2 74.0(2) . .
O7 Pr1 O2 143.5(2) 3_556 .
O7 Pr1 O2 103.2(2) . .
O6 Pr1 O2 74.0(2) . 12
O7 Pr1 O2 103.2(2) 3_556 12
O7 Pr1 O2 143.5(2) . 12
O2 Pr1 O2 66.3(3) . 12
O6 Pr1 O8 135.5(3) . .
O7 Pr1 O8 142.45(19) 3_556 .
O7 Pr1 O8 142.45(19) . .
O2 Pr1 O8 69.0(2) . .
O2 Pr1 O8 69.0(2) 12 .
O6 Pr1 O9 149.6(3) . .
O7 Pr1 O9 84.8(3) 3_556 .
O7 Pr1 O9 84.8(3) . .
O2 Pr1 O9 129.6(2) . .
O2 Pr1 O9 129.6(2) 12 .
O8 Pr1 O9 74.9(3) . .
O6 Pr1 O3 116.54(15) . 16_455
O7 Pr1 O3 128.4(2) 3_556 16_455
O7 Pr1 O3 71.4(2) . 16_455
O2 Pr1 O3 68.9(2) . 16_455
O2 Pr1 O3 128.1(2) 12 16_455
O8 Pr1 O3 71.71(16) . 16_455
O9 Pr1 O3 67.10(16) . 16_455
O6 Pr1 O3 116.54(15) . 5
O7 Pr1 O3 71.4(2) 3_556 5
O7 Pr1 O3 128.4(2) . 5
O2 Pr1 O3 128.1(2) . 5
O2 Pr1 O3 68.9(2) 12 5
O8 Pr1 O3 71.71(16) . 5
O9 Pr1 O3 67.10(16) . 5
O3 Pr1 O3 126.9(3) 16_455 5
O6 Pr1 Pr2 36.99(9) . .
O7 Pr1 Pr2 76.16(16) 3_556 .
O7 Pr1 Pr2 38.08(16) . .
O2 Pr1 Pr2 74.57(14) . .
O2 Pr1 Pr2 107.66(13) 12 .
O8 Pr1 Pr2 141.36(11) . .
O9 Pr1 Pr2 122.4(2) . .
O3 Pr1 Pr2 83.62(15) 16_455 .
O3 Pr1 Pr2 145.15(15) 5 .
O6 Pr1 Pr2 36.99(9) . 3_556
O7 Pr1 Pr2 38.08(16) 3_556 3_556
O7 Pr1 Pr2 76.16(16) . 3_556
O2 Pr1 Pr2 107.66(13) . 3_556
O2 Pr1 Pr2 74.57(14) 12 3_556
O8 Pr1 Pr2 141.36(11) . 3_556
O9 Pr1 Pr2 122.4(2) . 3_556
O3 Pr1 Pr2 145.15(15) 16_455 3_556
O3 Pr1 Pr2 83.62(15) 5 3_556
Pr2 Pr1 Pr2 62.77(2) . 3_556
O1 Pr2 O1 131.6(3) 10_557 .
O1 Pr2 O6 73.8(2) 10_557 10_557
O1 Pr2 O6 135.5(2) . 10_557
O1 Pr2 O6 135.5(2) 10_557 .
O1 Pr2 O6 73.8(2) . .
O6 Pr2 O6 65.9(3) 10_557 .
O1 Pr2 O7 79.53(19) 10_557 .
O1 Pr2 O7 79.53(19) . .
O6 Pr2 O7 69.6(2) 10_557 .
O6 Pr2 O7 69.6(2) . .
O1 Pr2 O11 84.2(2) 10_557 .
O1 Pr2 O11 84.2(2) . .
O6 Pr2 O11 139.6(2) 10_557 .
O6 Pr2 O11 139.6(2) . .
O7 Pr2 O11 139.4(4) . .
O1 Pr2 O10 66.07(17) 10_557 .
O1 Pr2 O10 66.07(17) . .
O6 Pr2 O10 128.1(2) 10_557 .
O6 Pr2 O10 128.1(2) . .
O7 Pr2 O10 71.9(3) . .
O11 Pr2 O10 67.5(4) . .
O1 Pr2 O12 140.7(3) 10_557 .
O1 Pr2 O12 76.8(3) . .
O6 Pr2 O12 106.0(3) 10_557 .
O6 Pr2 O12 71.2(3) . .
O7 Pr2 O12 138.4(3) . .
O11 Pr2 O12 71.0(3) . .
O10 Pr2 O12 125.9(3) . .
O1 Pr2 O12 76.8(3) 10_557 10_557
O1 Pr2 O12 140.7(3) . 10_557
O6 Pr2 O12 71.2(3) 10_557 10_557
O6 Pr2 O12 106.0(3) . 10_557
O7 Pr2 O12 138.4(3) . 10_557
O11 Pr2 O12 71.0(3) . 10_557
O10 Pr2 O12 125.9(3) . 10_557
O12 Pr2 O12 66.7(6) . 10_557
O1 Pr2 Pr1 58.52(17) 10_557 10_557
O1 Pr2 Pr1 117.38(18) . 10_557
O6 Pr2 Pr1 37.03(16) 10_557 10_557
O6 Pr2 Pr1 77.71(16) . 10_557
O7 Pr2 Pr1 38.18(9) . 10_557
O11 Pr2 Pr1 142.61(14) . 10_557
O10 Pr2 Pr1 92.55(19) . 10_557
O12 Pr2 Pr1 140.4(3) . 10_557
O12 Pr2 Pr1 100.3(2) 10_557 10_557
O1 Pr2 Pr1 117.38(18) 10_557 .
O1 Pr2 Pr1 58.52(17) . .
O6 Pr2 Pr1 77.71(16) 10_557 .
O6 Pr2 Pr1 37.03(16) . .
O7 Pr2 Pr1 38.18(9) . .
O11 Pr2 Pr1 142.61(14) . .
O10 Pr2 Pr1 92.55(19) . .
O12 Pr2 Pr1 100.3(2) . .
O12 Pr2 Pr1 140.4(3) 10_557 .
Pr1 Pr2 Pr1 65.14(2) 10_557 .
O1 Pr2 Pr2 107.34(17) 10_557 3_556
O1 Pr2 Pr2 107.34(17) . 3_556
O6 Pr2 Pr2 33.69(15) 10_557 3_556
O6 Pr2 Pr2 33.69(15) . 3_556
O7 Pr2 Pr2 72.96(18) . 3_556
O11 Pr2 Pr2 147.6(3) . 3_556
O10 Pr2 Pr2 144.9(2) . 3_556
O12 Pr2 Pr2 82.1(3) . 3_556
O12 Pr2 Pr2 82.1(3) 10_557 3_556
Pr1 Pr2 Pr2 58.614(12) 10_557 3_556
Pr1 Pr2 Pr2 58.614(12) . 3_556
O3 S1 O4 113.2(5) . .
O3 S1 O5 112.7(4) . .
O4 S1 O5 111.6(5) . .
O3 S1 C5 107.0(4) . .
O4 S1 C5 106.8(4) . .
O5 S1 C5 104.9(4) . .
C1 O1 Pr2 147.3(7) . .
C1 O2 Pr1 117.3(5) . .
S1 O3 Pr1 175.7(4) . 5_445
Pr2 O6 Pr2 112.6(3) 3_556 .
Pr2 O6 Pr1 105.98(19) 3_556 .
Pr2 O6 Pr1 105.98(19) . .
Pr2 O6 H6 115.7 3_556 .
Pr2 O6 H6 115.7 . .
Pr1 O6 H6 98.7 . .
Pr2 O7 Pr1 103.74(19) . 10_557
Pr2 O7 Pr1 103.74(19) . .
Pr1 O7 Pr1 115.5(3) 10_557 .
Pr2 O7 H7 101.5 . .
Pr1 O7 H7 114.8 10_557 .
Pr1 O7 H7 114.8 . .
O2 C1 O1 123.6(8) . .
O2 C1 C2 120.4(8) . .
O1 C1 C2 116.0(8) . .
C3 C2 C6 119.6(8) . 13_446
C3 C2 C1 119.9(8) . .
C6 C2 C1 120.6(8) 13_446 .
C2 C3 C4 122.5(8) . .
C2 C3 H3A 118.8 . .
C4 C3 H3A 118.8 . .
C3 C4 C5 124.3(8) . .
C3 C4 C4 117.8(10) . 13_446
C5 C4 C4 117.9(9) . 13_446
C6 C5 C4 121.6(8) . .
C6 C5 S1 118.0(7) . .
C4 C5 S1 120.4(6) . .
C5 C6 C2 120.6(8) . 13_446
C5 C6 H6A 119.7 . .
C2 C6 H6A 119.7 13_446 .

loop_
_geom_bond_atom_site_label_1
_geom_bond_atom_site_label_2
_geom_bond_distance
_geom_bond_site_symmetry_2
Pr1 O6 2.457(7) .
Pr1 O7 2.495(4) 3_556
Pr1 O7 2.495(4) .
Pr1 O2 2.534(6) .
Pr1 O2 2.534(6) 12
Pr1 O8 2.565(9) .
Pr1 O9 2.567(9) .
Pr1 O3 2.679(7) 16_455
Pr1 O3 2.679(7) 5
Pr1 Pr2 3.9216(8) .
Pr1 Pr2 3.9216(8) 3_556
Pr2 O1 2.361(6) 10_557
Pr2 O1 2.361(6) .
Pr2 O6 2.455(4) 10_557
Pr2 O6 2.455(4) .
Pr2 O7 2.490(7) .
Pr2 O11 2.602(10) .
Pr2 O10 2.613(10) .
Pr2 O12 2.641(8) .
Pr2 O12 2.641(8) 10_557
Pr2 Pr1 3.9216(8) 10_557
Pr2 Pr2 4.0848(16) 3_556
S1 O3 1.441(7) .
S1 O4 1.444(7) .
S1 O5 1.458(8) .
S1 C5 1.785(8) .
O1 C1 1.271(11) .
O2 C1 1.252(11) .
O3 Pr1 2.679(7) 5_445
O6 Pr2 2.455(4) 3_556
O6 H6 0.8500 .
O7 Pr1 2.495(4) 10_557
O7 H7 0.8498 .
C1 C2 1.488(12) .
C2 C3 1.366(12) .
C2 C6 1.406(12) 13_446
C3 C4 1.400(11) .
C3 H3A 0.9300 .
C4 C5 1.424(12) .
C4 C4 1.449(16) 13_446
C5 C6 1.350(12) .
C6 C2 1.406(12) 13_446
C6 H6A 0.9300 .
